data_2228972
loop_
_publ_author_name
'Silva, Joana A.'
'Pereira Magalh\~aes, Ana'
'Ramos Silva, Manuela'
'Sobral, Ab\'ilio J. F. N.'
'Pereira, Laura C. J.'

_publ_section_title
;
 Diaqua(6-bromopicolinato-\k^2^<i>N</i>,<i>O</i>)(nitrato-\k^2^<i>O</i>,<i>O</i>)copper(II)
;
_journal_coeditor_code BT5450
_journal_issue 2
_journal_name_full 'Acta Crystallographica Section E'
_journal_page_first m160
_journal_paper_doi 10.1107/S160053681100064X
_journal_volume 67
_journal_year 2011
_chemical_formula_iupac '[Cu (C6 H3 Br N O2) (N O3) (H2 O)2]'
_chemical_formula_moiety 'C6 H7 Br Cu N2 O7'
_chemical_formula_sum 'C6 H7 Br Cu N2 O7'
_chemical_formula_weight 362.59
_chemical_name_systematic
;
Diaqua(6-bromopicolinato-\k^2^<i>N</i>,<i>O</i>)(nitrato-
\k^2^<i>O</i>,<i>O</i>)copper(II)
;
_space_group_IT_number 61
_symmetry_cell_setting orthorhombic
_symmetry_space_group_name_Hall '-P 2ac 2ab'
_symmetry_space_group_name_H-M 'P b c a'
_atom_sites_solution_hydrogens geom
_atom_sites_solution_primary direct
_atom_sites_solution_secondary difmap
_audit_creation_method SHELXL-97
_cell_angle_alpha 90.00
_cell_angle_beta 90.00
_cell_angle_gamma 90.00
_cell_formula_units_Z 8
_cell_length_a 9.0791(14)
_cell_length_b 14.035(2)
_cell_length_c 17.165(2)
_cell_measurement_reflns_used 6959
_cell_measurement_temperature 293(2)
_cell_measurement_theta_max 26.28
_cell_measurement_theta_min 2.90
_cell_volume 2187.3(5)
_computing_cell_refinement 'SAINT (Bruker, 2003)'
_computing_data_collection 'SMART (Bruker, 2003)'
_computing_data_reduction 'SAINT (Bruker, 2003)'
_computing_molecular_graphics 'ORTEPII (Johnson, 1976)'
_computing_publication_material 'SHELXL97 (Sheldrick, 2008)'
_computing_structure_refinement 'SHELXL97 (Sheldrick, 2008)'
_computing_structure_solution 'SHELXS97 (Sheldrick, 2008)'
_diffrn_ambient_temperature 293(2)
_diffrn_measured_fraction_theta_full 1.000
_diffrn_measured_fraction_theta_max 0.900
_diffrn_measurement_device_type 'Bruker APEX CCD area-detector'
_diffrn_measurement_method '\f and \w'
_diffrn_radiation_monochromator graphite
_diffrn_radiation_source 'fine-focus sealed tube'
_diffrn_radiation_type MoK\a
_diffrn_radiation_wavelength 0.71073
_diffrn_reflns_av_R_equivalents 0.0691
_diffrn_reflns_av_sigmaI/netI 0.0580
_diffrn_reflns_limit_h_max 11
_diffrn_reflns_limit_h_min -12
_diffrn_reflns_limit_k_max 20
_diffrn_reflns_limit_k_min -19
_diffrn_reflns_limit_l_max 24
_diffrn_reflns_limit_l_min -24
_diffrn_reflns_number 35919
_diffrn_reflns_theta_full 25.00
_diffrn_reflns_theta_max 31.43
_diffrn_reflns_theta_min 2.37
_exptl_absorpt_coefficient_mu 5.677
_exptl_absorpt_correction_T_max 0.999
_exptl_absorpt_correction_T_min 0.619
_exptl_absorpt_correction_type multi-scan
_exptl_absorpt_process_details '(SADABS; Sheldrick, 2000)'
_exptl_crystal_colour blue
_exptl_crystal_density_diffrn 2.202
_exptl_crystal_density_method 'not measured'
_exptl_crystal_description needle
_exptl_crystal_F_000 1416
_exptl_crystal_size_max 0.40
_exptl_crystal_size_mid 0.10
_exptl_crystal_size_min 0.08
_refine_diff_density_max 1.058
_refine_diff_density_min -1.191
_refine_ls_extinction_coef 0.0019(3)
_refine_ls_extinction_expression Fc^*^=kFc[1+0.001xFc^2^\l^3^/sin(2\q)]^-1/4^
_refine_ls_extinction_method 'SHELXL97 (Sheldrick, 2008)'
_refine_ls_goodness_of_fit_ref 1.030
_refine_ls_hydrogen_treatment mixed
_refine_ls_matrix_type full
_refine_ls_number_parameters 167
_refine_ls_number_reflns 3263
_refine_ls_number_restraints 7
_refine_ls_restrained_S_all 1.029
_refine_ls_R_factor_all 0.0998
_refine_ls_R_factor_gt 0.0377
_refine_ls_shift/su_max 0.001
_refine_ls_shift/su_mean 0.000
_refine_ls_structure_factor_coef Fsqd
_refine_ls_weighting_details 'calc w=1/[\s^2^(Fo^2^)+(0.0722P)^2^] where P=(Fo^2^+2Fc^2^)/3'
_refine_ls_weighting_scheme calc
_refine_ls_wR_factor_gt 0.0858
_refine_ls_wR_factor_ref 0.1370
_reflns_number_gt 1849
_reflns_number_total 3263
_reflns_threshold_expression I>2\s(I)
_cod_data_source_file bt5450.cif
_cod_data_source_block I
_cod_original_cell_volume 2187.2(6)
_cod_database_code 2228972
_cod_database_fobs_code 2228972

loop_
_symmetry_equiv_pos_as_xyz
'x, y, z'
'-x+1/2, -y, z+1/2'
'x+1/2, -y+1/2, -z'
'-x, y+1/2, -z+1/2'
'-x, -y, -z'
'x-1/2, y, -z-1/2'
'-x-1/2, y-1/2, z'
'x, -y-1/2, z-1/2'

loop_
_atom_site_type_symbol
_atom_site_label
_atom_site_fract_x
_atom_site_fract_y
_atom_site_fract_z
_atom_site_U_iso_or_equiv
_atom_site_adp_type
_atom_site_calc_flag
_atom_site_refinement_flags
_atom_site_occupancy
_atom_site_disorder_assembly
_atom_site_disorder_group
Cu Cu1 0.27639(5) 0.10769(4) 0.67505(3) 0.03377(16) Uani d D 1 . .
Br Br1 -0.01236(4) 0.12831(4) 0.52718(3) 0.04471(16) Uani d . 1 . .
C C1 0.5394(5) 0.1362(3) 0.6017(2) 0.0356(10) Uani d . 1 . .
C C2 0.4323(4) 0.1249(2) 0.5356(2) 0.0291(8) Uani d . 1 . .
C C3 0.4765(5) 0.1207(4) 0.4602(3) 0.0463(12) Uani d . 1 . .
H H3 0.5763 0.1214 0.4479 0.056 Uiso calc R 1 . .
C C4 0.3723(6) 0.1155(4) 0.4020(3) 0.0542(14) Uani d . 1 . .
H H4 0.4004 0.1107 0.3500 0.065 Uiso calc R 1 . .
C C5 0.2261(5) 0.1175(4) 0.4223(3) 0.0500(13) Uani d . 1 . .
H H5 0.1533 0.1164 0.3843 0.060 Uiso calc R 1 . .
C C6 0.1890(5) 0.1212(3) 0.5006(2) 0.0367(10) Uani d . 1 . .
O O1 0.4821(3) 0.1405(2) 0.66941(16) 0.0406(8) Uani d . 1 . .
O O2 0.6707(3) 0.1410(3) 0.58800(18) 0.0529(9) Uani d . 1 . .
O O3 0.1019(3) 0.0189(2) 0.67729(14) 0.0378(7) Uani d . 1 . .
O O4 0.2795(3) -0.0834(3) 0.66960(18) 0.0516(9) Uani d . 1 . .
O O5 0.0612(4) -0.1309(2) 0.7005(2) 0.0572(9) Uani d . 1 . .
O O6 0.3112(3) 0.0737(3) 0.78475(15) 0.0505(9) Uani d D 1 . .
H H6A 0.3992(12) 0.074(3) 0.8019(8) 0.076 Uiso d D 1 . .
H H6B 0.264(3) 0.103(2) 0.8203(5) 0.076 Uiso d D 1 . .
O O7 0.1350(4) 0.2239(2) 0.70395(19) 0.0494(8) Uani d D 1 . .
H H7A 0.156(5) 0.2826(10) 0.703(3) 0.074 Uiso d D 1 . .
H H7B 0.086(4) 0.222(4) 0.7459(14) 0.074 Uiso d D 1 . .
N N1 0.2882(4) 0.1232(2) 0.55771(19) 0.0313(8) Uani d . 1 . .
N N2 0.1477(4) -0.0683(3) 0.68317(17) 0.0356(8) Uani d . 1 . .

loop_
_atom_site_aniso_label
_atom_site_aniso_U_11
_atom_site_aniso_U_22
_atom_site_aniso_U_33
_atom_site_aniso_U_12
_atom_site_aniso_U_13
_atom_site_aniso_U_23
Cu1 0.0240(3) 0.0461(4) 0.0312(2) 0.0008(2) 0.00166(17) 0.0011(2)
Br1 0.0287(2) 0.0573(3) 0.0481(3) 0.00161(19) -0.00589(16) 0.0033(2)
C1 0.030(2) 0.040(3) 0.037(2) -0.0019(18) -0.0022(16) 0.0035(17)
C2 0.028(2) 0.022(2) 0.0374(19) 0.0017(16) 0.0021(15) 0.0012(15)
C3 0.035(3) 0.063(3) 0.041(2) -0.002(2) 0.0043(17) -0.001(2)
C4 0.049(3) 0.079(4) 0.035(2) -0.004(2) 0.0032(19) -0.007(2)
C5 0.043(3) 0.070(4) 0.037(2) -0.004(2) -0.0053(18) 0.002(2)
C6 0.032(2) 0.045(3) 0.0328(19) 0.0002(17) -0.0041(16) 0.0018(17)
O1 0.0272(15) 0.064(2) 0.0312(14) -0.0077(14) 0.0003(10) -0.0009(13)
O2 0.0238(16) 0.091(3) 0.0443(17) -0.0025(15) 0.0015(12) 0.0099(16)
O3 0.0269(14) 0.0397(19) 0.0468(15) 0.0008(12) -0.0003(11) 0.0047(12)
O4 0.0397(19) 0.049(2) 0.066(2) 0.0137(15) 0.0097(14) 0.0014(16)
O5 0.055(2) 0.052(2) 0.065(2) -0.0217(17) -0.0069(17) 0.0160(16)
O6 0.0313(16) 0.087(3) 0.0326(14) 0.0088(16) 0.0015(11) 0.0027(16)
O7 0.0525(19) 0.0418(19) 0.0541(17) 0.0043(16) 0.0184(14) -0.0001(16)
N1 0.0277(17) 0.032(2) 0.0340(16) -0.0022(14) 0.0002(13) 0.0037(13)
N2 0.037(2) 0.036(2) 0.0337(16) 0.0017(17) -0.0030(14) 0.0025(14)

loop_
_atom_type_symbol
_atom_type_description
_atom_type_scat_dispersion_real
_atom_type_scat_dispersion_imag
_atom_type_scat_source
C C 0.0033 0.0016 'International Tables Vol C Tables 4.2.6.8 and 6.1.1.4'
H H 0.0000 0.0000 'International Tables Vol C Tables 4.2.6.8 and 6.1.1.4'
N N 0.0061 0.0033 'International Tables Vol C Tables 4.2.6.8 and 6.1.1.4'
O O 0.0106 0.0060 'International Tables Vol C Tables 4.2.6.8 and 6.1.1.4'
Cu Cu 0.3201 1.2651 'International Tables Vol C Tables 4.2.6.8 and 6.1.1.4'
Br Br -0.2901 2.4595 'International Tables Vol C Tables 4.2.6.8 and 6.1.1.4'

loop_
_geom_angle_atom_site_label_1
_geom_angle_atom_site_label_2
_geom_angle_atom_site_label_3
_geom_angle_site_symmetry_1
_geom_angle_site_symmetry_3
_geom_angle
_geom_angle_publ_flag
O1 Cu1 O6 . . 87.13(12) ?
O1 Cu1 O3 . . 155.59(13) ?
O6 Cu1 O3 . . 87.61(12) ?
O1 Cu1 N1 . . 82.72(12) ?
O6 Cu1 N1 . . 165.35(13) ?
O3 Cu1 N1 . . 97.29(11) ?
O1 Cu1 O7 . . 114.35(14) ?
O6 Cu1 O7 . . 93.40(13) ?
O3 Cu1 O7 . . 89.74(13) ?
N1 Cu1 O7 . . 100.38(13) ?
O2 C1 O1 . . 125.0(4) ?
O2 C1 C2 . . 119.6(4) ?
O1 C1 C2 . . 115.5(4) ?
C3 C2 N1 . . 123.3(4) ?
C3 C2 C1 . . 122.3(4) ?
N1 C2 C1 . . 114.3(3) ?
C2 C3 C4 . . 119.4(4) ?
C2 C3 H3 . . 120.3 ?
C4 C3 H3 . . 120.3 ?
C5 C4 C3 . . 118.6(4) ?
C5 C4 H4 . . 120.7 ?
C3 C4 H4 . . 120.7 ?
C4 C5 C6 . . 118.9(4) ?
C4 C5 H5 . . 120.6 ?
C6 C5 H5 . . 120.6 ?
N1 C6 C5 . . 123.3(4) ?
N1 C6 Br1 . . 118.4(3) ?
C5 C6 Br1 . . 118.2(3) ?
C1 O1 Cu1 . . 115.5(3) ?
N2 O3 Cu1 . . 109.4(2) ?
Cu1 O6 H6A . . 118.7(11) ?
Cu1 O6 H6B . . 118.9(11) ?
H6A O6 H6B . . 103.2(14) ?
Cu1 O7 H7A . . 127(3) ?
Cu1 O7 H7B . . 119(3) ?
H7A O7 H7B . . 99(4) ?
C6 N1 C2 . . 116.4(3) ?
C6 N1 Cu1 . . 133.9(3) ?
C2 N1 Cu1 . . 109.2(2) ?
O5 N2 O4 . . 123.1(4) ?
O5 N2 O3 . . 119.7(4) ?
O4 N2 O3 . . 117.2(3) ?

loop_
_geom_bond_atom_site_label_1
_geom_bond_atom_site_label_2
_geom_bond_site_symmetry_2
_geom_bond_distance
_geom_bond_publ_flag
Cu1 O1 . 1.926(3) ?
Cu1 O6 . 1.968(3) ?
Cu1 O3 . 2.016(3) ?
Cu1 N1 . 2.029(3) ?
Cu1 O7 . 2.134(3) ?
Br1 C6 . 1.886(4) ?
C1 O2 . 1.218(5) ?
C1 O1 . 1.274(5) ?
C1 C2 . 1.503(6) ?
C2 C3 . 1.356(6) ?
C2 N1 . 1.363(5) ?
C3 C4 . 1.378(6) ?
C3 H3 . 0.9300 ?
C4 C5 . 1.373(7) ?
C4 H4 . 0.9300 ?
C5 C6 . 1.386(6) ?
C5 H5 . 0.9300 ?
C6 N1 . 1.332(5) ?
O3 N2 . 1.296(4) ?
O4 N2 . 1.238(4) ?
O5 N2 . 1.215(5) ?
O6 H6A . 0.851(9) ?
O6 H6B . 0.85(2) ?
O7 H7A . 0.845(10) ?
O7 H7B . 0.85(3) ?

loop_
_geom_hbond_atom_site_label_D
_geom_hbond_atom_site_label_H
_geom_hbond_atom_site_label_A
_geom_hbond_site_symmetry_A
_geom_hbond_distance_DH
_geom_hbond_distance_HA
_geom_hbond_distance_DA
_geom_hbond_angle_DHA
O6 H6A O3 6_657 0.851(9) 2.027(16) 2.825(4) 156(4)
O6 H6B O2 6_557 0.85(2) 1.862(9) 2.700(4) 166(2)
O7 H7A O4 7_665 0.845(10) 2.055(18) 2.874(5) 163(5)
O7 H7B O1 6_557 0.85(3) 2.08(3) 2.833(4) 148(5)

loop_
_geom_torsion_atom_site_label_1
_geom_torsion_atom_site_label_2
_geom_torsion_atom_site_label_3
_geom_torsion_atom_site_label_4
_geom_torsion_site_symmetry_1
_geom_torsion_site_symmetry_2
_geom_torsion_site_symmetry_3
_geom_torsion_site_symmetry_4
_geom_torsion
_geom_torsion_publ_flag
O2 C1 C2 C3 . . . . -0.6(6) ?
O1 C1 C2 C3 . . . . 179.0(4) ?
O2 C1 C2 N1 . . . . -178.1(4) ?
O1 C1 C2 N1 . . . . 1.5(5) ?
N1 C2 C3 C4 . . . . 0.7(7) ?
C1 C2 C3 C4 . . . . -176.6(4) ?
C2 C3 C4 C5 . . . . 1.9(7) ?
C3 C4 C5 C6 . . . . -2.3(7) ?
C4 C5 C6 N1 . . . . 0.2(7) ?
C4 C5 C6 Br1 . . . . 177.9(4) ?
O2 C1 O1 Cu1 . . . . -169.1(4) ?
C2 C1 O1 Cu1 . . . . 11.3(5) ?
O6 Cu1 O1 C1 . . . . 155.0(3) ?
O3 Cu1 O1 C1 . . . . 77.1(4) ?
N1 Cu1 O1 C1 . . . . -14.5(3) ?
O7 Cu1 O1 C1 . . . . -112.6(3) ?
O1 Cu1 O3 N2 . . . . 8.9(4) ?
O6 Cu1 O3 N2 . . . . -68.8(2) ?
N1 Cu1 O3 N2 . . . . 97.3(2) ?
O7 Cu1 O3 N2 . . . . -162.2(2) ?
C5 C6 N1 C2 . . . . 2.3(6) ?
Br1 C6 N1 C2 . . . . -175.4(3) ?
C5 C6 N1 Cu1 . . . . -168.5(3) ?
Br1 C6 N1 Cu1 . . . . 13.8(5) ?
C3 C2 N1 C6 . . . . -2.8(6) ?
C1 C2 N1 C6 . . . . 174.7(3) ?
C3 C2 N1 Cu1 . . . . 170.2(3) ?
C1 C2 N1 Cu1 . . . . -12.3(4) ?
O1 Cu1 N1 C6 . . . . -174.5(4) ?
O6 Cu1 N1 C6 . . . . 139.0(5) ?
O3 Cu1 N1 C6 . . . . 30.1(4) ?
O7 Cu1 N1 C6 . . . . -60.9(4) ?
O1 Cu1 N1 C2 . . . . 14.3(2) ?
O6 Cu1 N1 C2 . . . . -32.2(6) ?
O3 Cu1 N1 C2 . . . . -141.1(2) ?
O7 Cu1 N1 C2 . . . . 127.8(2) ?
Cu1 O3 N2 O5 . . . . 165.8(3) ?
Cu1 O3 N2 O4 . . . . -15.0(4) ?
